data_1532991
loop_
_publ_author_name
'Kang Eun-Tae'
'Kwon Young-Jean'

_publ_section_title
;
 The structure determination of La0.667-x Li3x (vac)0.333-2x Ti O3 by the
 powder neutron and X-ray diffraction
;
_journal_name_full 'Journal of the Korean Ceramic Society'
_journal_page_first 513
_journal_page_last 518
_journal_volume 40
_journal_year 2003
_chemical_formula_sum 'La0.622 Li0.378 O3 Ti'
_chemical_name_systematic '(La0.622 Li0.378) (Ti O3)'
_space_group_IT_number 123
_symmetry_space_group_name_Hall '-P 4 2'
_symmetry_space_group_name_H-M 'P 4/m m m'
_cell_angle_alpha 90
_cell_angle_beta 90
_cell_angle_gamma 90
_cell_formula_units_Z 2
_cell_length_a 3.8728
_cell_length_b 3.8728
_cell_length_c 7.7614
_cell_volume 116.410
_citation_journal_id_ASTM JKCSBW
_cod_data_source_file KangEun-Tae_JKCSBW_2003_771.cif
_cod_data_source_block La0.622Li0.378O3Ti1
_cod_original_cell_volume 116.41
_cod_original_formula_sum 'La0.622 Li0.378 O3 Ti1'
_cod_database_code 1532991

loop_
_symmetry_equiv_pos_as_xyz
x,y,z
-y,x,z
-x,-y,z
y,-x,z
x,-y,-z
y,x,-z
-x,y,-z
-y,-x,-z
-x,-y,-z
y,-x,-z
x,y,-z
-y,x,-z
-x,y,z
-y,-x,z
x,-y,z
y,x,z

loop_
_atom_site_label
_atom_site_type_symbol
_atom_site_fract_x
_atom_site_fract_y
_atom_site_fract_z
_atom_site_occupancy
_atom_site_U_iso_or_equiv
Li2 Li+1 0 0 0.5 0.212 0.0
La1 La+3 0 0 0 0.456 0.0
O2 O-2 0.5 0.5 0.5 1 0.0
La2 La+3 0 0 0.5 0.788 0.0
O3 O-2 0 0.5 0.2643 1 0.0
O1 O-2 0.5 0.5 0 1 0.0
Ti1 Ti+4 0.5 0.5 0.2465 1 0.0
Li1 Li+1 0 0 0 0.544 0.0
